data_7041067
loop_
_publ_author_name
'Armstrong, Keith C.'
'Hohloch, Stephan'
'Lohrey, Trevor D.'
'Zarkesh, Ryan A.'
'Arnold, John'
'Anstey, Mitchell R.'

_publ_section_title
;
 Control of clustering behavior in anionic cerium(iii) corrole complexes:
 from oligomers to monomers.
;
_journal_issue 46
_journal_name_full 'Dalton transactions (Cambridge, England : 2003)'
_journal_page_first 18653
_journal_page_last 18660
_journal_paper_doi 10.1039/c6dt03884k
_journal_volume 45
_journal_year 2016
_chemical_formula_sum 'C71 H83 B Ce K N12 O7'
_chemical_formula_weight 1406.52
_space_group_crystal_system orthorhombic
_space_group_IT_number 61
_space_group_name_Hall '-P 2ac 2ab'
_space_group_name_H-M_alt 'P b c a'
_symmetry_space_group_name_Hall '-P 2ac 2ab'
_symmetry_space_group_name_H-M 'P b c a'
_atom_sites_solution_hydrogens geom
_audit_creation_method SHELXL-2014/7
_audit_update_record
;
2016-05-27 deposited with the CCDC.
2016-10-31 downloaded from the CCDC.
;
_cell_angle_alpha 90
_cell_angle_beta 90
_cell_angle_gamma 90
_cell_formula_units_Z 8
_cell_length_a 12.5047(8)
_cell_length_b 26.2009(18)
_cell_length_c 41.444(3)
_cell_measurement_reflns_used 7263
_cell_measurement_temperature 100(2)
_cell_measurement_theta_max 205.38
_cell_measurement_theta_min 0.98
_cell_volume 13578.5(16)
_computing_cell_refinement 'Bruker ApexII suite, 2015'
_computing_data_collection 'Bruker ApexII suite, 2015'
_computing_data_reduction 'Bruker ApexII suite, 2015'
_computing_structure_refinement 'SHELXL-2014/7 (Sheldrick, 2014)'
_diffrn_ambient_temperature 100(2)
_diffrn_measured_fraction_theta_full 1.000
_diffrn_measured_fraction_theta_max 0.998
_diffrn_measurement_device_type 'Bruker Quazar'
_diffrn_measurement_method 'omega phi scans'
_diffrn_radiation_type MoK\a
_diffrn_radiation_wavelength 0.71073
_diffrn_reflns_av_R_equivalents 0.1683
_diffrn_reflns_av_unetI/netI 0.1013
_diffrn_reflns_Laue_measured_fraction_full 1.000
_diffrn_reflns_Laue_measured_fraction_max 0.998
_diffrn_reflns_limit_h_max 14
_diffrn_reflns_limit_h_min -15
_diffrn_reflns_limit_k_max 31
_diffrn_reflns_limit_k_min -29
_diffrn_reflns_limit_l_max 48
_diffrn_reflns_limit_l_min -49
_diffrn_reflns_number 115529
_diffrn_reflns_point_group_measured_fraction_full 1.000
_diffrn_reflns_point_group_measured_fraction_max 0.998
_diffrn_reflns_theta_full 25.242
_diffrn_reflns_theta_max 25.385
_diffrn_reflns_theta_min 0.983
_exptl_absorpt_coefficient_mu 0.795
_exptl_absorpt_correction_T_max 0.745
_exptl_absorpt_correction_T_min 0.628
_exptl_absorpt_correction_type multi-scan
_exptl_absorpt_process_details 'Blessing, 1995'
_exptl_crystal_colour red
_exptl_crystal_density_diffrn 1.376
_exptl_crystal_description plate
_exptl_crystal_F_000 5848
_exptl_crystal_size_max 0.1
_exptl_crystal_size_mid 0.03
_exptl_crystal_size_min 0.03
_refine_diff_density_max 1.281
_refine_diff_density_min -0.581
_refine_diff_density_rms 0.124
_refine_ls_extinction_method none
_refine_ls_goodness_of_fit_ref 1.004
_refine_ls_hydrogen_treatment constr
_refine_ls_matrix_type full
_refine_ls_number_parameters 845
_refine_ls_number_reflns 12431
_refine_ls_number_restraints 6
_refine_ls_restrained_S_all 1.004
_refine_ls_R_factor_all 0.1222
_refine_ls_R_factor_gt 0.0628
_refine_ls_shift/su_max 0.002
_refine_ls_shift/su_mean 0.000
_refine_ls_structure_factor_coef Fsqd
_refine_ls_weighting_details 'w=1/[\s^2^(Fo^2^)+(0.0804P)^2^+9.4142P] where P=(Fo^2^+2Fc^2^)/3'
_refine_ls_weighting_scheme calc
_refine_ls_wR_factor_gt 0.1437
_refine_ls_wR_factor_ref 0.1738
_reflns_Friedel_coverage 0.000
_reflns_number_gt 7263
_reflns_number_total 12431
_reflns_threshold_expression 'I > 2\s(I)'
_cod_data_source_file c6dt03884k2.cif
_cod_data_source_block shelx
_cod_depositor_comments 'Adding full bibliography for 7041067--7041071.cif.'
_cod_original_cell_volume 13578.6(16)
_cod_database_code 7041067
_shelx_shelxl_version_number 2014/7
_shelx_space_group_comment
;
The symmetry employed for this shelxl refinement is uniquely defined
by the following loop, which should always be used as a source of
symmetry information in preference to the above space-group names.
They are only intended as comments.
;

loop_
_space_group_symop_operation_xyz
'x, y, z'
'-x+1/2, -y, z+1/2'
'-x, y+1/2, -z+1/2'
'x+1/2, -y+1/2, -z'
'-x, -y, -z'
'x-1/2, y, -z-1/2'
'x, -y-1/2, z-1/2'
'-x-1/2, y-1/2, z'

loop_
_atom_site_label
_atom_site_type_symbol
_atom_site_fract_x
_atom_site_fract_y
_atom_site_fract_z
_atom_site_U_iso_or_equiv
_atom_site_adp_type
_atom_site_occupancy
_atom_site_site_symmetry_order
_atom_site_calc_flag
_atom_site_refinement_flags_posn
_atom_site_refinement_flags_adp
Ce1 Ce 0.24170(2) 0.62686(2) 0.62017(2) 0.01941(12) Uani 1 1 d . .
K1 K 0.75305(9) 0.44699(5) 0.60776(3) 0.0207(3) Uani 1 1 d . .
O41 O 0.8235(3) 0.54809(15) 0.60653(10) 0.0234(9) Uani 1 1 d . U
O45 O 0.5314(3) 0.45927(16) 0.61271(10) 0.0282(10) Uani 1 1 d . .
O46 O 0.6164(3) 0.40203(15) 0.56107(10) 0.0263(10) Uani 1 1 d . .
O42 O 0.9146(3) 0.47541(15) 0.56523(10) 0.0273(10) Uani 1 1 d . .
O44 O 0.8599(3) 0.35753(16) 0.62892(11) 0.0311(11) Uani 1 1 d . .
O43 O 0.8039(3) 0.43428(15) 0.67451(10) 0.0302(11) Uani 1 1 d . .
O1 O 0.6990(4) 0.76225(16) 0.76580(10) 0.0368(12) Uani 1 1 d . .
N4 N 0.3120(4) 0.58542(17) 0.66797(12) 0.0217(12) Uani 1 1 d . .
N3 N 0.2077(4) 0.53465(18) 0.61950(12) 0.0222(12) Uani 1 1 d . .
N2 N 0.3123(4) 0.58077(18) 0.57430(11) 0.0209(12) Uani 1 1 d . .
N1 N 0.4320(4) 0.63804(17) 0.61665(11) 0.0196(11) Uani 1 1 d . .
N40 N 0.6685(4) 0.52001(19) 0.65661(12) 0.0257(12) Uani 1 1 d . .
N47 N 0.8434(4) 0.37174(18) 0.55848(12) 0.0250(12) Uani 1 1 d . .
N11 N 0.1434(4) 0.75667(18) 0.62097(12) 0.0247(12) Uani 1 1 d . .
N31 N 0.0070(4) 0.69836(18) 0.64606(12) 0.0256(12) Uani 1 1 d . .
N21 N 0.0263(4) 0.70043(18) 0.58572(12) 0.0259(12) Uani 1 1 d . .
N10 N 0.2360(4) 0.72864(19) 0.61985(11) 0.0237(12) Uani 1 1 d . .
N30 N 0.0722(4) 0.65699(18) 0.65351(12) 0.0251(12) Uani 1 1 d . .
N20 N 0.1003(4) 0.66430(18) 0.57786(12) 0.0267(13) Uani 1 1 d . .
C15 C 0.3807(4) 0.6130(2) 0.68716(15) 0.0197(14) Uani 1 1 d . .
C7 C 0.2051(4) 0.5113(2) 0.59026(14) 0.0209(14) Uani 1 1 d . .
C6 C 0.2612(4) 0.5370(2) 0.56500(14) 0.0197(13) Uani 1 1 d . .
C1 C 0.4905(4) 0.6483(2) 0.58934(15) 0.0206(14) Uani 1 1 d . .
C11 C 0.2009(4) 0.5074(2) 0.67533(15) 0.0195(13) Uani 1 1 d . .
C17 C 0.4844(4) 0.6577(2) 0.64301(15) 0.0203(14) Uani 1 1 d . .
C39 C 0.5876(4) 0.6526(2) 0.72210(14) 0.0219(14) Uani 1 1 d . .
H39 H 0.5901 0.6163 0.7222 0.026 Uiso 1 1 calc R U
C40 C 0.6489(4) 0.6794(2) 0.74461(14) 0.0222(14) Uani 1 1 d . .
H40 H 0.6919 0.6616 0.7598 0.027 Uiso 1 1 calc R U
C10 C 0.1790(4) 0.4997(2) 0.64240(15) 0.0197(14) Uani 1 1 d . .
C41 C 0.6462(4) 0.7317(2) 0.74434(15) 0.0230(14) Uani 1 1 d . .
C9 C 0.1496(4) 0.4537(2) 0.62613(15) 0.0218(14) Uani 1 1 d . .
H9 H 0.1227 0.4236 0.6360 0.026 Uiso 1 1 calc R U
C25 C 0.6311(5) 0.6088(2) 0.52387(14) 0.0233(14) Uani 1 1 d . .
C201 C -0.0293(5) 0.6655(2) 0.53944(15) 0.0270(15) Uani 1 1 d . .
H201 H -0.0700 0.6571 0.5208 0.032 Uiso 1 1 calc R U
C13 C 0.2983(4) 0.5560(2) 0.71957(14) 0.0199(13) Uani 1 1 d . .
H13 H 0.2770 0.5365 0.7378 0.024 Uiso 1 1 calc R U
C38 C 0.5234(4) 0.6767(2) 0.69966(14) 0.0182(13) Uani 1 1 d . .
C21 C 0.5377(5) 0.6882(2) 0.51534(15) 0.0235(14) Uani 1 1 d . .
C101 C 0.2755(5) 0.8097(2) 0.63123(16) 0.0321(16) Uani 1 1 d . .
H101 H 0.3149 0.8397 0.6362 0.038 Uiso 1 1 calc R U
C16 C 0.4566(4) 0.6488(2) 0.67580(14) 0.0186(13) Uani 1 1 d . .
C34 C 0.2367(4) 0.4226(2) 0.70211(15) 0.0233(14) Uani 1 1 d . .
C20 C 0.5471(4) 0.6423(2) 0.53196(14) 0.0197(13) Uani 1 1 d . .
C29 C 0.1703(4) 0.4656(2) 0.69863(14) 0.0193(13) Uani 1 1 d . .
C12 C 0.2633(4) 0.5485(2) 0.68710(14) 0.0193(13) Uani 1 1 d . .
C19 C 0.5819(4) 0.6783(2) 0.59863(14) 0.0198(13) Uani 1 1 d . .
H19 H 0.6350 0.6914 0.5845 0.024 Uiso 1 1 calc R U
C22 C 0.6095(5) 0.7013(2) 0.49122(15) 0.0272(15) Uani 1 1 d . .
H22 H 0.6027 0.7331 0.4805 0.033 Uiso 1 1 calc R U
C4 C 0.3748(4) 0.5587(2) 0.52482(14) 0.0225(14) Uani 1 1 d . .
H4 H 0.4120 0.5596 0.5048 0.027 Uiso 1 1 calc R U
C5 C 0.2981(4) 0.5237(2) 0.53378(14) 0.0221(14) Uani 1 1 d . .
H5 H 0.2742 0.4956 0.5212 0.027 Uiso 1 1 calc R U
C2 C 0.4700(4) 0.6288(2) 0.55817(14) 0.0184(13) Uani 1 1 d . .
C8 C 0.1668(4) 0.4604(2) 0.59400(15) 0.0215(14) Uani 1 1 d . .
H8 H 0.1556 0.4361 0.5774 0.026 Uiso 1 1 calc R U
C18 C 0.5787(4) 0.6845(2) 0.63104(15) 0.0219(14) Uani 1 1 d . .
H18 H 0.6288 0.7030 0.6437 0.026 Uiso 1 1 calc R U
C14 C 0.3680(4) 0.5963(2) 0.71976(15) 0.0235(14) Uani 1 1 d . .
H14 H 0.4019 0.6105 0.7382 0.028 Uiso 1 1 calc R U
C30 C 0.0764(4) 0.4682(2) 0.71710(15) 0.0241(15) Uani 1 1 d . .
C3 C 0.3880(4) 0.5934(2) 0.55136(14) 0.0212(14) Uani 1 1 d . .
C23 C 0.6911(5) 0.6681(2) 0.48275(14) 0.0252(15) Uani 1 1 d . .
C31 C 0.0511(5) 0.4274(2) 0.73724(15) 0.0285(16) Uani 1 1 d . .
H31 H -0.0129 0.4294 0.7495 0.034 Uiso 1 1 calc R U
C24 C 0.7007(5) 0.6227(2) 0.49935(14) 0.0249(15) Uani 1 1 d . .
H24 H 0.7572 0.6002 0.4938 0.030 Uiso 1 1 calc R U
C413 C 0.8076(5) 0.5780(2) 0.63425(15) 0.0285(15) Uani 1 1 d . .
H41A H 0.8219 0.6143 0.6293 0.034 Uiso 1 1 calc R U
H41B H 0.8577 0.5671 0.6514 0.034 Uiso 1 1 calc R U
C33 C 0.2069(5) 0.3834(2) 0.72253(16) 0.0296(16) Uani 1 1 d . .
H33 H 0.2524 0.3545 0.7245 0.035 Uiso 1 1 calc R U
C412 C 0.6939(5) 0.5717(2) 0.64564(16) 0.0289(16) Uani 1 1 d . .
H41C H 0.6806 0.5958 0.6636 0.035 Uiso 1 1 calc R U
H41D H 0.6450 0.5808 0.6278 0.035 Uiso 1 1 calc R U
C27 C 0.7647(5) 0.6801(3) 0.45461(15) 0.0317(16) Uani 1 1 d . .
H27A H 0.7452 0.6587 0.4361 0.048 Uiso 1 1 calc R U
H27B H 0.8388 0.6730 0.4608 0.048 Uiso 1 1 calc R U
H27C H 0.7575 0.7161 0.4488 0.048 Uiso 1 1 calc R U
C100 C 0.3160(5) 0.7614(2) 0.62611(14) 0.0249(15) Uani 1 1 d . .
H100 H 0.3896 0.7525 0.6269 0.030 Uiso 1 1 calc R U
C42 C 0.5865(5) 0.7568(2) 0.72164(15) 0.0288(16) Uani 1 1 d . .
H42 H 0.5873 0.7931 0.7210 0.035 Uiso 1 1 calc R U
C43 C 0.5252(5) 0.7300(2) 0.69972(15) 0.0274(15) Uani 1 1 d . .
H43 H 0.4834 0.7481 0.6844 0.033 Uiso 1 1 calc R U
C400 C 0.7148(5) 0.5109(2) 0.68861(16) 0.0302(16) Uani 1 1 d . .
H40A H 0.6676 0.5263 0.7051 0.036 Uiso 1 1 calc R U
H40B H 0.7850 0.5283 0.6899 0.036 Uiso 1 1 calc R U
C300 C 0.0328(5) 0.6390(3) 0.68103(16) 0.0314(16) Uani 1 1 d . .
H300 H 0.0616 0.6104 0.6921 0.038 Uiso 1 1 calc R U
C202 C -0.0513(5) 0.7014(3) 0.56309(16) 0.0329(16) Uani 1 1 d . .
H202 H -0.1117 0.7234 0.5633 0.039 Uiso 1 1 calc R U
C407 C 0.4965(5) 0.5060(2) 0.62685(16) 0.0298(16) Uani 1 1 d . .
H40C H 0.4181 0.5052 0.6300 0.036 Uiso 1 1 calc R U
H40D H 0.5138 0.5349 0.6123 0.036 Uiso 1 1 calc R U
C200 C 0.0680(5) 0.6447(2) 0.54990(15) 0.0281(15) Uani 1 1 d . .
H200 H 0.1065 0.6194 0.5383 0.034 Uiso 1 1 calc R U
C417 C 0.9383(5) 0.3925(3) 0.54395(16) 0.0344(17) Uani 1 1 d . .
H41E H 0.9534 0.3736 0.5238 0.041 Uiso 1 1 calc R U
H41F H 0.9993 0.3870 0.5588 0.041 Uiso 1 1 calc R U
C409 C 0.5078(4) 0.3989(3) 0.57069(17) 0.0339(17) Uani 1 1 d . .
H40E H 0.4994 0.3718 0.5871 0.041 Uiso 1 1 calc R U
H40F H 0.4629 0.3900 0.5519 0.041 Uiso 1 1 calc R U
C414 C 0.9318(5) 0.5519(2) 0.59571(16) 0.0303(16) Uani 1 1 d . .
H41G H 0.9798 0.5342 0.6111 0.036 Uiso 1 1 calc R U
H41H H 0.9534 0.5882 0.5945 0.036 Uiso 1 1 calc R U
C411 C 0.7613(5) 0.3625(3) 0.53346(16) 0.0370(18) Uani 1 1 d . .
H41I H 0.7806 0.3312 0.5214 0.044 Uiso 1 1 calc R U
H41J H 0.7621 0.3913 0.5180 0.044 Uiso 1 1 calc R U
C408 C 0.4721(5) 0.4482(2) 0.58419(16) 0.0311(16) Uani 1 1 d . .
H40G H 0.4830 0.4756 0.5681 0.037 Uiso 1 1 calc R U
H40H H 0.3949 0.4465 0.5893 0.037 Uiso 1 1 calc R U
C32 C 0.1122(5) 0.3847(2) 0.74040(16) 0.0292(16) Uani 1 1 d . .
C403 C 0.9096(5) 0.3631(3) 0.65951(16) 0.0350(17) Uani 1 1 d . .
H40I H 0.9709 0.3869 0.6578 0.042 Uiso 1 1 calc R U
H40J H 0.9370 0.3297 0.6669 0.042 Uiso 1 1 calc R U
C28 C 0.6458(5) 0.5592(2) 0.54158(15) 0.0294(15) Uani 1 1 d . .
H28A H 0.7093 0.5416 0.5333 0.044 Uiso 1 1 calc R U
H28B H 0.5827 0.5376 0.5383 0.044 Uiso 1 1 calc R U
H28C H 0.6549 0.5660 0.5647 0.044 Uiso 1 1 calc R U
C402 C 0.8309(5) 0.3832(2) 0.68317(16) 0.0303(16) Uani 1 1 d . .
H40K H 0.7659 0.3617 0.6831 0.036 Uiso 1 1 calc R U
H40L H 0.8619 0.3826 0.7051 0.036 Uiso 1 1 calc R U
C35 C 0.0057(5) 0.5145(2) 0.71516(16) 0.0321(16) Uani 1 1 d . .
H35A H -0.0631 0.5072 0.7255 0.048 Uiso 1 1 calc R U
H35B H -0.0062 0.5235 0.6925 0.048 Uiso 1 1 calc R U
H35C H 0.0403 0.5432 0.7262 0.048 Uiso 1 1 calc R U
C415 C 0.9407(5) 0.5277(2) 0.56294(15) 0.0302(16) Uani 1 1 d . .
H41K H 0.8913 0.5449 0.5477 0.036 Uiso 1 1 calc R U
H41L H 1.0145 0.5316 0.5547 0.036 Uiso 1 1 calc R U
C301 C -0.0566(6) 0.6670(3) 0.69199(17) 0.0387(18) Uani 1 1 d . .
H301 H -0.0985 0.6614 0.7108 0.046 Uiso 1 1 calc R U
C405 C 0.8662(5) 0.3238(2) 0.57564(17) 0.0381(18) Uani 1 1 d . .
H40M H 0.9087 0.3014 0.5614 0.046 Uiso 1 1 calc R U
H40N H 0.7978 0.3063 0.5803 0.046 Uiso 1 1 calc R U
C406 C 0.5513(5) 0.5132(3) 0.65857(16) 0.0330(16) Uani 1 1 d . .
H40O H 0.5202 0.5434 0.6694 0.040 Uiso 1 1 calc R U
H40P H 0.5362 0.4831 0.6723 0.040 Uiso 1 1 calc R U
C26 C 0.4475(5) 0.7241(2) 0.52384(16) 0.0317(16) Uani 1 1 d . .
H26A H 0.3789 0.7065 0.5212 0.048 Uiso 1 1 calc R U
H26B H 0.4498 0.7539 0.5095 0.048 Uiso 1 1 calc R U
H26C H 0.4553 0.7353 0.5463 0.048 Uiso 1 1 calc R U
C102 C 0.1657(5) 0.8056(2) 0.62770(15) 0.0303(16) Uani 1 1 d . .
H102 H 0.1153 0.8325 0.6297 0.036 Uiso 1 1 calc R U
C302 C -0.0684(5) 0.7042(3) 0.66909(16) 0.0354(17) Uani 1 1 d . .
H302 H -0.1215 0.7301 0.6693 0.043 Uiso 1 1 calc R U
C37 C 0.3406(5) 0.4190(2) 0.68415(17) 0.0350(17) Uani 1 1 d . .
H37A H 0.3734 0.3856 0.6882 0.053 Uiso 1 1 calc R U
H37B H 0.3889 0.4460 0.6915 0.053 Uiso 1 1 calc R U
H37C H 0.3274 0.4230 0.6610 0.053 Uiso 1 1 calc R U
C416 C 0.9310(5) 0.4485(3) 0.53622(15) 0.0325(16) Uani 1 1 d . .
H41M H 0.9979 0.4602 0.5258 0.039 Uiso 1 1 calc R U
H41N H 0.8709 0.4548 0.5212 0.039 Uiso 1 1 calc R U
C404 C 0.9256(5) 0.3312(3) 0.60662(17) 0.0374(18) Uani 1 1 d . .
H40Q H 0.9462 0.2976 0.6156 0.045 Uiso 1 1 calc R U
H40R H 0.9916 0.3511 0.6026 0.045 Uiso 1 1 calc R U
C401 C 0.7299(5) 0.4559(2) 0.69628(15) 0.0311(16) Uani 1 1 d . .
H40S H 0.7566 0.4522 0.7186 0.037 Uiso 1 1 calc R U
H40T H 0.6606 0.4379 0.6946 0.037 Uiso 1 1 calc R U
C410 C 0.6494(5) 0.3565(2) 0.54661(17) 0.0346(17) Uani 1 1 d . .
H41O H 0.5999 0.3474 0.5289 0.042 Uiso 1 1 calc R U
H41P H 0.6480 0.3285 0.5627 0.042 Uiso 1 1 calc R U
C44 C 0.7450(6) 0.7389(3) 0.79266(16) 0.044(2) Uani 1 1 d . .
H44A H 0.6904 0.7192 0.8042 0.066 Uiso 1 1 calc R U
H44B H 0.7744 0.7651 0.8070 0.066 Uiso 1 1 calc R U
H44C H 0.8025 0.7161 0.7856 0.066 Uiso 1 1 calc R U
C36 C 0.0849(5) 0.3424(3) 0.76305(17) 0.044(2) Uani 1 1 d . .
H36A H 0.1243 0.3470 0.7833 0.066 Uiso 1 1 calc R U
H36B H 0.1047 0.3097 0.7533 0.066 Uiso 1 1 calc R U
H36C H 0.0079 0.3428 0.7674 0.066 Uiso 1 1 calc R U
B1 B 0.0320(6) 0.7322(3) 0.61691(19) 0.0290(18) Uani 1 1 d . .
H1 H -0.0227 0.7600 0.6157 0.035 Uiso 1 1 calc R U

loop_
_atom_site_aniso_label
_atom_site_aniso_U_11
_atom_site_aniso_U_22
_atom_site_aniso_U_33
_atom_site_aniso_U_23
_atom_site_aniso_U_13
_atom_site_aniso_U_12
Ce1 0.0206(2) 0.01770(19) 0.0199(2) -0.00142(16) -0.00114(15) 0.00086(14)
K1 0.0206(7) 0.0200(7) 0.0214(7) 0.0012(6) -0.0008(5) 0.0002(5)
O41 0.0227(12) 0.0240(12) 0.0235(12) -0.0001(9) -0.0003(9) -0.0007(9)
O45 0.021(2) 0.034(3) 0.029(3) -0.001(2) -0.0044(19) 0.0032(19)
O46 0.023(2) 0.026(2) 0.030(3) -0.005(2) -0.0028(19) -0.0033(19)
O42 0.028(2) 0.030(3) 0.024(3) 0.000(2) -0.0009(19) -0.0048(19)
O44 0.028(2) 0.032(2) 0.033(3) -0.001(2) -0.001(2) 0.011(2)
O43 0.035(3) 0.030(3) 0.025(3) 0.005(2) 0.000(2) 0.003(2)
O1 0.053(3) 0.033(3) 0.024(3) 0.000(2) -0.016(2) -0.011(2)
N4 0.024(3) 0.016(3) 0.025(3) -0.006(2) 0.000(2) -0.004(2)
N3 0.021(3) 0.025(3) 0.021(3) -0.007(2) -0.006(2) -0.005(2)
N2 0.024(3) 0.022(3) 0.017(3) 0.000(2) -0.001(2) -0.004(2)
N1 0.022(3) 0.023(3) 0.015(3) -0.001(2) 0.000(2) -0.001(2)
N40 0.027(3) 0.031(3) 0.019(3) -0.001(2) -0.001(2) 0.001(2)
N47 0.022(3) 0.025(3) 0.029(3) -0.007(3) -0.001(2) -0.003(2)
N11 0.027(3) 0.021(3) 0.027(3) 0.000(2) 0.001(2) 0.003(2)
N31 0.024(3) 0.025(3) 0.028(3) 0.003(2) 0.006(2) 0.007(2)
N21 0.024(3) 0.022(3) 0.032(3) 0.000(3) 0.000(2) 0.006(2)
N10 0.028(3) 0.026(3) 0.017(3) 0.005(2) 0.001(2) -0.002(2)
N30 0.027(3) 0.021(3) 0.028(3) 0.000(2) 0.002(2) -0.001(2)
N20 0.030(3) 0.023(3) 0.027(3) 0.002(3) -0.004(2) 0.001(2)
C15 0.022(3) 0.015(3) 0.023(4) -0.005(3) -0.001(3) 0.004(2)
C7 0.017(3) 0.028(4) 0.018(4) 0.001(3) -0.001(3) 0.002(3)
C6 0.015(3) 0.019(3) 0.025(4) -0.003(3) -0.010(3) 0.001(2)
C1 0.021(3) 0.014(3) 0.028(4) 0.000(3) -0.001(3) -0.001(2)
C11 0.018(3) 0.016(3) 0.025(4) -0.001(3) 0.004(3) 0.005(2)
C17 0.022(3) 0.013(3) 0.026(4) -0.004(3) -0.004(3) 0.002(2)
C39 0.028(3) 0.014(3) 0.023(4) 0.001(3) 0.003(3) -0.003(3)
C40 0.028(3) 0.026(4) 0.013(3) 0.003(3) -0.001(3) -0.001(3)
C10 0.014(3) 0.016(3) 0.029(4) 0.005(3) 0.004(3) 0.000(2)
C41 0.026(3) 0.020(3) 0.023(4) -0.004(3) -0.006(3) -0.009(3)
C9 0.017(3) 0.017(3) 0.031(4) 0.001(3) -0.004(3) -0.005(2)
C25 0.023(3) 0.030(4) 0.017(4) -0.004(3) -0.002(3) -0.008(3)
C201 0.032(4) 0.030(4) 0.019(4) 0.008(3) -0.004(3) -0.003(3)
C13 0.019(3) 0.023(3) 0.018(3) 0.002(3) 0.002(2) 0.005(3)
C38 0.018(3) 0.017(3) 0.020(3) 0.002(3) 0.002(3) 0.000(2)
C21 0.027(3) 0.021(4) 0.022(4) -0.006(3) -0.006(3) -0.007(3)
C101 0.044(4) 0.016(3) 0.036(4) -0.004(3) -0.003(3) -0.011(3)
C16 0.017(3) 0.024(3) 0.015(3) -0.005(3) -0.002(3) 0.001(3)
C34 0.026(3) 0.018(3) 0.026(4) 0.000(3) -0.011(3) -0.001(3)
C20 0.025(3) 0.025(3) 0.009(3) -0.004(3) -0.005(3) -0.006(3)
C29 0.018(3) 0.018(3) 0.022(4) -0.005(3) -0.006(3) -0.004(2)
C12 0.022(3) 0.019(3) 0.017(3) 0.005(3) 0.006(3) 0.000(3)
C19 0.024(3) 0.019(3) 0.016(4) 0.002(3) 0.000(3) -0.002(3)
C22 0.029(4) 0.028(4) 0.024(4) 0.007(3) -0.001(3) -0.006(3)
C4 0.024(3) 0.029(4) 0.015(3) 0.001(3) -0.002(3) 0.005(3)
C5 0.023(3) 0.029(4) 0.014(3) -0.005(3) -0.009(3) 0.005(3)
C2 0.019(3) 0.018(3) 0.017(3) 0.002(3) -0.001(2) 0.003(3)
C8 0.019(3) 0.015(3) 0.030(4) -0.003(3) -0.006(3) 0.001(2)
C18 0.021(3) 0.019(3) 0.026(4) 0.003(3) -0.002(3) -0.005(3)
C14 0.026(3) 0.022(3) 0.022(4) -0.006(3) -0.001(3) 0.002(3)
C30 0.020(3) 0.027(4) 0.025(4) -0.002(3) -0.005(3) -0.002(3)
C3 0.023(3) 0.026(4) 0.015(3) 0.002(3) -0.005(3) 0.004(3)
C23 0.027(4) 0.038(4) 0.010(3) -0.007(3) -0.001(3) -0.014(3)
C31 0.030(4) 0.035(4) 0.020(4) 0.005(3) 0.001(3) -0.016(3)
C24 0.021(3) 0.035(4) 0.019(4) -0.010(3) -0.005(3) 0.000(3)
C413 0.032(4) 0.022(4) 0.031(4) 0.003(3) -0.008(3) 0.000(3)
C33 0.036(4) 0.020(4) 0.033(4) 0.000(3) -0.014(3) 0.002(3)
C412 0.031(4) 0.024(4) 0.031(4) -0.012(3) -0.001(3) 0.005(3)
C27 0.034(4) 0.041(4) 0.019(4) -0.005(3) 0.001(3) -0.007(3)
C100 0.025(3) 0.029(4) 0.021(4) 0.002(3) -0.003(3) -0.005(3)
C42 0.047(4) 0.013(3) 0.027(4) -0.005(3) -0.005(3) -0.008(3)
C43 0.041(4) 0.023(4) 0.018(4) 0.004(3) -0.006(3) 0.000(3)
C400 0.032(4) 0.033(4) 0.026(4) -0.005(3) 0.000(3) 0.004(3)
C300 0.034(4) 0.034(4) 0.026(4) 0.005(3) -0.003(3) -0.006(3)
C202 0.028(4) 0.038(4) 0.033(4) 0.014(4) -0.008(3) 0.006(3)
C407 0.020(3) 0.032(4) 0.038(4) -0.003(3) 0.002(3) 0.006(3)
C200 0.041(4) 0.031(4) 0.013(4) -0.003(3) -0.003(3) 0.004(3)
C417 0.029(4) 0.048(4) 0.026(4) -0.013(3) -0.002(3) 0.006(3)
C409 0.017(3) 0.043(4) 0.042(5) 0.005(4) -0.008(3) -0.007(3)
C414 0.024(3) 0.020(3) 0.047(5) 0.008(3) -0.003(3) -0.003(3)
C411 0.038(4) 0.045(4) 0.027(4) -0.019(3) -0.004(3) 0.005(3)
C408 0.017(3) 0.039(4) 0.037(4) 0.004(3) -0.002(3) 0.005(3)
C32 0.034(4) 0.020(4) 0.033(4) 0.003(3) -0.015(3) -0.011(3)
C403 0.034(4) 0.038(4) 0.034(4) 0.012(3) -0.001(3) 0.007(3)
C28 0.027(3) 0.042(4) 0.019(4) 0.001(3) -0.002(3) 0.006(3)
C402 0.039(4) 0.030(4) 0.022(4) 0.013(3) -0.001(3) 0.004(3)
C35 0.033(4) 0.036(4) 0.027(4) 0.009(3) 0.004(3) 0.008(3)
C415 0.019(3) 0.041(4) 0.031(4) 0.005(3) 0.002(3) -0.003(3)
C301 0.049(4) 0.042(5) 0.026(4) 0.006(4) 0.008(3) 0.009(4)
C405 0.038(4) 0.032(4) 0.044(5) -0.017(4) -0.008(3) 0.011(3)
C406 0.033(4) 0.038(4) 0.028(4) -0.006(3) 0.008(3) 0.006(3)
C26 0.039(4) 0.027(4) 0.028(4) -0.002(3) 0.001(3) -0.001(3)
C102 0.045(4) 0.011(3) 0.035(4) 0.004(3) 0.001(3) 0.002(3)
C302 0.032(4) 0.047(4) 0.027(4) -0.007(4) 0.006(3) 0.013(3)
C37 0.028(4) 0.031(4) 0.047(5) -0.007(3) -0.004(3) 0.008(3)
C416 0.020(3) 0.053(5) 0.025(4) -0.006(4) 0.000(3) 0.005(3)
C404 0.039(4) 0.028(4) 0.045(5) -0.002(4) 0.003(4) 0.008(3)
C401 0.033(4) 0.041(4) 0.019(4) 0.003(3) -0.001(3) 0.001(3)
C410 0.031(4) 0.033(4) 0.040(5) -0.009(3) -0.011(3) 0.002(3)
C44 0.069(5) 0.033(4) 0.029(4) 0.000(3) -0.024(4) -0.024(4)
C36 0.045(4) 0.038(4) 0.050(5) 0.014(4) -0.016(4) -0.017(3)
B1 0.029(4) 0.022(4) 0.036(5) 0.010(4) -0.001(3) 0.009(3)

loop_
_atom_type_symbol
_atom_type_description
_atom_type_scat_dispersion_real
_atom_type_scat_dispersion_imag
_atom_type_scat_source
C C 0.0033 0.0016 'International Tables Vol C Tables 4.2.6.8 and 6.1.1.4'
H H 0.0000 0.0000 'International Tables Vol C Tables 4.2.6.8 and 6.1.1.4'
N N 0.0061 0.0033 'International Tables Vol C Tables 4.2.6.8 and 6.1.1.4'
K K 0.2009 0.2494 'International Tables Vol C Tables 4.2.6.8 and 6.1.1.4'
Ce Ce -0.2486 2.6331 'International Tables Vol C Tables 4.2.6.8 and 6.1.1.4'
O O 0.0106 0.0060 'International Tables Vol C Tables 4.2.6.8 and 6.1.1.4'
B B 0.0013 0.0007 'International Tables Vol C Tables 4.2.6.8 and 6.1.1.4'

loop_
_geom_angle_atom_site_label_1
_geom_angle_atom_site_label_2
_geom_angle_atom_site_label_3
_geom_angle
N1 Ce1 N2 69.60(15)
N1 Ce1 N4 75.23(16)
N2 Ce1 N4 106.63(16)
N1 Ce1 N3 106.92(15)
N2 Ce1 N3 64.07(16)
N4 Ce1 N3 68.34(15)
N1 Ce1 N30 141.96(15)
N2 Ce1 N30 148.24(15)
N4 Ce1 N30 89.84(15)
N3 Ce1 N30 99.24(15)
N1 Ce1 N10 84.51(15)
N2 Ce1 N10 120.33(15)
N4 Ce1 N10 117.48(15)
N3 Ce1 N10 168.45(15)
N30 Ce1 N10 71.55(14)
N1 Ce1 N20 124.75(15)
N2 Ce1 N20 84.79(15)
N4 Ce1 N20 159.90(15)
N3 Ce1 N20 103.83(15)
N30 Ce1 N20 72.79(16)
N10 Ce1 N20 67.22(15)
O42 K1 O41 60.36(12)
O42 K1 O45 137.29(13)
O41 K1 O45 101.81(12)
O42 K1 O44 94.31(12)
O41 K1 O44 129.86(12)
O45 K1 O44 122.62(13)
O42 K1 O46 96.67(12)
O41 K1 O46 124.84(12)
O45 K1 O46 60.08(12)
O44 K1 O46 98.71(13)
O42 K1 O43 118.88(12)
O41 K1 O43 93.33(12)
O45 K1 O43 99.37(12)
O44 K1 O43 59.98(12)
O46 K1 O43 138.22(12)
O42 K1 N40 121.07(13)
O41 K1 N40 60.99(13)
O45 K1 N40 61.63(13)
O44 K1 N40 119.18(14)
O46 K1 N40 121.09(13)
O43 K1 N40 59.74(13)
O42 K1 N47 58.73(12)
O41 K1 N47 118.91(13)
O45 K1 N47 119.30(13)
O44 K1 N47 59.96(13)
O46 K1 N47 59.92(12)
O43 K1 N47 119.32(13)
N40 K1 N47 178.93(14)
C413 O41 C414 110.6(4)
C413 O41 K1 118.0(3)
C414 O41 K1 111.7(3)
C408 O45 C407 110.9(4)
C408 O45 K1 115.6(3)
C407 O45 K1 115.6(3)
C410 O46 C409 110.8(5)
C410 O46 K1 118.0(3)
C409 O46 K1 114.1(4)
C416 O42 C415 113.2(5)
C416 O42 K1 120.8(3)
C415 O42 K1 118.0(3)
C404 O44 C403 112.3(5)
C404 O44 K1 118.3(4)
C403 O44 K1 113.4(3)
C401 O43 C402 111.8(5)
C401 O43 K1 115.2(3)
C402 O43 K1 113.9(3)
C41 O1 C44 117.5(5)
C15 N4 C12 108.0(5)
C15 N4 Ce1 117.6(4)
C12 N4 Ce1 128.2(4)
C7 N3 C10 108.1(5)
C7 N3 Ce1 117.3(4)
C10 N3 Ce1 134.2(4)
C6 N2 C3 109.1(5)
C6 N2 Ce1 118.0(4)
C3 N2 Ce1 132.1(4)
C17 N1 C1 109.1(5)
C17 N1 Ce1 118.0(4)
C1 N1 Ce1 127.0(4)
C412 N40 C400 110.3(5)
C412 N40 C406 110.1(5)
C400 N40 C406 108.8(5)
C412 N40 K1 107.8(3)
C400 N40 K1 111.7(3)
C406 N40 K1 108.1(3)
C417 N47 C405 111.4(5)
C417 N47 C411 109.9(5)
C405 N47 C411 109.5(5)
C417 N47 K1 109.9(4)
C405 N47 K1 107.4(4)
C411 N47 K1 108.6(3)
C102 N11 N10 110.0(5)
C102 N11 B1 127.5(5)
N10 N11 B1 122.4(5)
C302 N31 N30 109.9(5)
C302 N31 B1 129.4(5)
N30 N31 B1 120.5(5)
C202 N21 N20 109.6(5)
C202 N21 B1 127.3(5)
N20 N21 B1 123.0(5)
C100 N10 N11 106.3(5)
C100 N10 Ce1 128.1(4)
N11 N10 Ce1 123.9(3)
C300 N30 N31 104.5(5)
C300 N30 Ce1 129.6(4)
N31 N30 Ce1 125.8(4)
C200 N20 N21 105.6(5)
C200 N20 Ce1 129.0(4)
N21 N20 Ce1 123.1(4)
N4 C15 C16 125.1(5)
N4 C15 C14 108.4(5)
C16 C15 C14 126.3(5)
N3 C7 C8 109.4(5)
N3 C7 C6 115.4(5)
C8 C7 C6 133.3(6)
N2 C6 C5 108.1(5)
N2 C6 C7 114.7(5)
C5 C6 C7 135.4(5)
N1 C1 C2 125.9(5)
N1 C1 C19 108.0(5)
C2 C1 C19 125.9(5)
C10 C11 C12 123.4(5)
C10 C11 C29 117.9(5)
C12 C11 C29 118.1(5)
N1 C17 C16 125.6(5)
N1 C17 C18 107.2(5)
C16 C17 C18 126.9(5)
C38 C39 C40 122.6(5)
C38 C39 H39 118.7
C40 C39 H39 118.7
C41 C40 C39 118.9(6)
C41 C40 H40 120.6
C39 C40 H40 120.6
N3 C10 C11 121.7(5)
N3 C10 C9 107.7(5)
C11 C10 C9 129.0(5)
O1 C41 C42 115.4(5)
O1 C41 C40 124.6(6)
C42 C41 C40 120.0(5)
C8 C9 C10 108.2(5)
C8 C9 H9 125.9
C10 C9 H9 125.9
C24 C25 C20 118.5(6)
C24 C25 C28 120.6(5)
C20 C25 C28 120.9(5)
C202 C201 C200 102.6(6)
C202 C201 H201 128.7
C200 C201 H201 128.7
C14 C13 C12 107.9(5)
C14 C13 H13 126.1
C12 C13 H13 126.1
C39 C38 C43 116.6(5)
C39 C38 C16 123.3(5)
C43 C38 C16 120.1(5)
C22 C21 C20 121.0(6)
C22 C21 C26 119.9(6)
C20 C21 C26 119.1(5)
C100 C101 C102 105.9(5)
C100 C101 H101 127.0
C102 C101 H101 127.0
C15 C16 C17 126.2(5)
C15 C16 C38 118.8(5)
C17 C16 C38 114.7(5)
C33 C34 C29 119.9(6)
C33 C34 C37 119.4(5)
C29 C34 C37 120.7(5)
C21 C20 C25 118.9(6)
C21 C20 C2 120.6(5)
C25 C20 C2 120.4(5)
C30 C29 C34 118.5(5)
C30 C29 C11 121.7(5)
C34 C29 C11 119.8(5)
N4 C12 C11 125.0(5)
N4 C12 C13 107.9(5)
C11 C12 C13 126.7(5)
C18 C19 C1 108.0(5)
C18 C19 H19 126.0
C1 C19 H19 126.0
C23 C22 C21 120.3(6)
C23 C22 H22 119.8
C21 C22 H22 119.8
C5 C4 C3 107.2(5)
C5 C4 H4 126.4
C3 C4 H4 126.4
C4 C5 C6 108.0(5)
C4 C5 H5 126.0
C6 C5 H5 126.0
C3 C2 C1 123.5(5)
C3 C2 C20 118.6(5)
C1 C2 C20 117.5(5)
C9 C8 C7 106.3(5)
C9 C8 H8 126.8
C7 C8 H8 126.8
C19 C18 C17 107.6(5)
C19 C18 H18 126.2
C17 C18 H18 126.2
C13 C14 C15 107.6(5)
C13 C14 H14 126.2
C15 C14 H14 126.2
C31 C30 C29 118.6(6)
C31 C30 C35 121.3(5)
C29 C30 C35 120.1(5)
N2 C3 C2 121.2(5)
N2 C3 C4 107.2(5)
C2 C3 C4 130.7(5)
C24 C23 C22 118.6(6)
C24 C23 C27 120.5(6)
C22 C23 C27 120.8(6)
C32 C31 C30 124.1(6)
C32 C31 H31 117.9
C30 C31 H31 117.9
C23 C24 C25 122.6(6)
C23 C24 H24 118.7
C25 C24 H24 118.7
O41 C413 C412 109.2(5)
O41 C413 H41A 109.8
C412 C413 H41A 109.8
O41 C413 H41B 109.8
C412 C413 H41B 109.8
H41A C413 H41B 108.3
C34 C33 C32 122.3(6)
C34 C33 H33 118.9
C32 C33 H33 118.9
N40 C412 C413 113.7(5)
N40 C412 H41C 108.8
C413 C412 H41C 108.8
N40 C412 H41D 108.8
C413 C412 H41D 108.8
H41C C412 H41D 107.7
C23 C27 H27A 109.5
C23 C27 H27B 109.5
H27A C27 H27B 109.5
C23 C27 H27C 109.5
H27A C27 H27C 109.5
H27B C27 H27C 109.5
N10 C100 C101 110.1(5)
N10 C100 H100 125.0
C101 C100 H100 125.0
C41 C42 C43 120.6(6)
C41 C42 H42 119.7
C43 C42 H42 119.7
C42 C43 C38 121.3(6)
C42 C43 H43 119.4
C38 C43 H43 119.4
N40 C400 C401 113.7(5)
N40 C400 H40A 108.8
C401 C400 H40A 108.8
N40 C400 H40B 108.8
C401 C400 H40B 108.8
H40A C400 H40B 107.7
N30 C300 C301 112.6(6)
N30 C300 H300 123.7
C301 C300 H300 123.7
N21 C202 C201 109.6(6)
N21 C202 H202 125.2
C201 C202 H202 125.2
O45 C407 C406 109.2(5)
O45 C407 H40C 109.8
C406 C407 H40C 109.8
O45 C407 H40D 109.8
C406 C407 H40D 109.8
H40C C407 H40D 108.3
N20 C200 C201 112.5(6)
N20 C200 H200 123.8
C201 C200 H200 123.8
N47 C417 C416 114.1(5)
N47 C417 H41E 108.7
C416 C417 H41E 108.7
N47 C417 H41F 108.7
C416 C417 H41F 108.7
H41E C417 H41F 107.6
O46 C409 C408 110.3(5)
O46 C409 H40E 109.6
C408 C409 H40E 109.6
O46 C409 H40F 109.6
C408 C409 H40F 109.6
H40E C409 H40F 108.1
O41 C414 C415 108.9(5)
O41 C414 H41G 109.9
C415 C414 H41G 109.9
O41 C414 H41H 109.9
C415 C414 H41H 109.9
H41G C414 H41H 108.3
N47 C411 C410 114.0(5)
N47 C411 H41I 108.8
C410 C411 H41I 108.8
N47 C411 H41J 108.8
C410 C411 H41J 108.8
H41I C411 H41J 107.6
O45 C408 C409 109.6(5)
O45 C408 H40G 109.8
C409 C408 H40G 109.8
O45 C408 H40H 109.8
C409 C408 H40H 109.8
H40G C408 H40H 108.2
C31 C32 C33 116.5(6)
C31 C32 C36 122.8(6)
C33 C32 C36 120.6(6)
O44 C403 C402 109.6(5)
O44 C403 H40I 109.7
C402 C403 H40I 109.7
O44 C403 H40J 109.7
C402 C403 H40J 109.7
H40I C403 H40J 108.2
C25 C28 H28A 109.5
C25 C28 H28B 109.5
H28A C28 H28B 109.5
C25 C28 H28C 109.5
H28A C28 H28C 109.5
H28B C28 H28C 109.5
O43 C402 C403 108.9(5)
O43 C402 H40K 109.9
C403 C402 H40K 109.9
O43 C402 H40L 109.9
C403 C402 H40L 109.9
H40K C402 H40L 108.3
C30 C35 H35A 109.5
C30 C35 H35B 109.5
H35A C35 H35B 109.5
C30 C35 H35C 109.5
H35A C35 H35C 109.5
H35B C35 H35C 109.5
O42 C415 C414 109.3(5)
O42 C415 H41K 109.8
C414 C415 H41K 109.8
O42 C415 H41L 109.8
C414 C415 H41L 109.8
H41K C415 H41L 108.3
C302 C301 C300 103.4(6)
C302 C301 H301 128.3
C300 C301 H301 128.3
N47 C405 C404 113.7(5)
N47 C405 H40M 108.8
C404 C405 H40M 108.8
N47 C405 H40N 108.8
C404 C405 H40N 108.8
H40M C405 H40N 107.7
N40 C406 C407 114.9(5)
N40 C406 H40O 108.5
C407 C406 H40O 108.5
N40 C406 H40P 108.5
C407 C406 H40P 108.5
H40O C406 H40P 107.5
C21 C26 H26A 109.5
C21 C26 H26B 109.5
H26A C26 H26B 109.5
C21 C26 H26C 109.5
H26A C26 H26C 109.5
H26B C26 H26C 109.5
N11 C102 C101 107.7(6)
N11 C102 H102 126.2
C101 C102 H102 126.2
N31 C302 C301 109.6(6)
N31 C302 H302 125.2
C301 C302 H302 125.2
C34 C37 H37A 109.5
C34 C37 H37B 109.5
H37A C37 H37B 109.5
C34 C37 H37C 109.5
H37A C37 H37C 109.5
H37B C37 H37C 109.5
O42 C416 C417 108.4(5)
O42 C416 H41M 110.0
C417 C416 H41M 110.0
O42 C416 H41N 110.0
C417 C416 H41N 110.0
H41M C416 H41N 108.4
O44 C404 C405 109.6(5)
O44 C404 H40Q 109.8
C405 C404 H40Q 109.8
O44 C404 H40R 109.8
C405 C404 H40R 109.8
H40Q C404 H40R 108.2
O43 C401 C400 109.6(5)
O43 C401 H40S 109.7
C400 C401 H40S 109.7
O43 C401 H40T 109.7
C400 C401 H40T 109.7
H40S C401 H40T 108.2
O46 C410 C411 109.8(5)
O46 C410 H41O 109.7
C411 C410 H41O 109.7
O46 C410 H41P 109.7
C411 C410 H41P 109.7
H41O C410 H41P 108.2
O1 C44 H44A 109.5
O1 C44 H44B 109.5
H44A C44 H44B 109.5
O1 C44 H44C 109.5
H44A C44 H44C 109.5
H44B C44 H44C 109.5
C32 C36 H36A 109.5
C32 C36 H36B 109.5
H36A C36 H36B 109.5
C32 C36 H36C 109.5
H36A C36 H36C 109.5
H36B C36 H36C 109.5
N31 B1 N21 109.9(5)
N31 B1 N11 109.8(5)
N21 B1 N11 111.0(5)
N31 B1 H1 108.7
N21 B1 H1 108.7
N11 B1 H1 108.7

loop_
_geom_bond_atom_site_label_1
_geom_bond_atom_site_label_2
_geom_bond_distance
Ce1 N1 2.402(5)
Ce1 N2 2.419(5)
Ce1 N4 2.424(5)
Ce1 N3 2.453(5)
Ce1 N30 2.651(5)
Ce1 N10 2.668(5)
Ce1 N20 2.676(5)
K1 O42 2.782(4)
K1 O41 2.792(4)
K1 O45 2.797(4)
K1 O44 2.837(4)
K1 O46 2.837(4)
K1 O43 2.858(4)
K1 N40 2.979(5)
K1 N47 3.055(5)
O41 C413 1.404(7)
O41 C414 1.430(7)
O45 C408 1.426(7)
O45 C407 1.426(7)
O46 C410 1.398(7)
O46 C409 1.418(7)
O42 C416 1.409(7)
O42 C415 1.412(7)
O44 C404 1.416(7)
O44 C403 1.420(7)
O43 C401 1.411(7)
O43 C402 1.425(7)
O1 C41 1.367(7)
O1 C44 1.394(7)
N4 C15 1.376(7)
N4 C12 1.391(7)
N3 C7 1.358(7)
N3 C10 1.368(7)
N2 C6 1.368(7)
N2 C3 1.381(7)
N1 C17 1.374(7)
N1 C1 1.374(7)
N40 C412 1.463(7)
N40 C400 1.467(8)
N40 C406 1.479(7)
N47 C417 1.438(8)
N47 C405 1.470(8)
N47 C411 1.478(7)
N11 C102 1.340(7)
N11 N10 1.372(6)
N11 B1 1.542(9)
N31 C302 1.350(7)
N31 N30 1.391(6)
N31 B1 1.531(8)
N21 C202 1.349(7)
N21 N20 1.364(6)
N21 B1 1.539(9)
N10 C100 1.343(7)
N30 C300 1.329(8)
N20 C200 1.330(7)
C15 C16 1.416(8)
C15 C14 1.429(8)
C7 C8 1.425(8)
C7 C6 1.429(8)
C6 C5 1.418(8)
C1 C2 1.412(8)
C1 C19 1.439(7)
C11 C10 1.407(8)
C11 C12 1.417(8)
C11 C29 1.509(8)
C17 C16 1.422(8)
C17 C18 1.460(8)
C39 C38 1.382(8)
C39 C40 1.397(8)
C39 H39 0.9500
C40 C41 1.371(8)
C40 H40 0.9500
C10 C9 1.428(8)
C41 C42 1.370(8)
C9 C8 1.360(8)
C9 H9 0.9500
C25 C24 1.387(8)
C25 C20 1.409(8)
C25 C28 1.504(8)
C201 C202 1.386(9)
C201 C200 1.402(8)
C201 H201 0.9500
C13 C14 1.368(8)
C13 C12 1.429(8)
C13 H13 0.9500
C38 C43 1.395(8)
C38 C16 1.487(8)
C21 C22 1.386(8)
C21 C20 1.392(8)
C21 C26 1.511(8)
C101 C100 1.380(8)
C101 C102 1.385(8)
C101 H101 0.9500
C34 C33 1.382(8)
C34 C29 1.408(8)
C34 C37 1.500(8)
C20 C2 1.495(8)
C29 C30 1.404(8)
C19 C18 1.354(8)
C19 H19 0.9500
C22 C23 1.384(8)
C22 H22 0.9500
C4 C5 1.377(8)
C4 C3 1.438(8)
C4 H4 0.9500
C5 H5 0.9500
C2 C3 1.411(8)
C8 H8 0.9500
C18 H18 0.9500
C14 H14 0.9500
C30 C31 1.394(8)
C30 C35 1.503(8)
C23 C24 1.379(8)
C23 C27 1.518(8)
C31 C32 1.359(8)
C31 H31 0.9500
C24 H24 0.9500
C413 C412 1.508(8)
C413 H41A 0.9900
C413 H41B 0.9900
C33 C32 1.397(9)
C33 H33 0.9500
C412 H41C 0.9900
C412 H41D 0.9900
C27 H27A 0.9800
C27 H27B 0.9800
C27 H27C 0.9800
C100 H100 0.9500
C42 C43 1.381(8)
C42 H42 0.9500
C43 H43 0.9500
C400 C401 1.486(8)
C400 H40A 0.9900
C400 H40B 0.9900
C300 C301 1.412(9)
C300 H300 0.9500
C202 H202 0.9500
C407 C406 1.494(9)
C407 H40C 0.9900
C407 H40D 0.9900
C200 H200 0.9500
C417 C416 1.505(9)
C417 H41E 0.9900
C417 H41F 0.9900
C409 C408 1.475(8)
C409 H40E 0.9900
C409 H40F 0.9900
C414 C415 1.502(9)
C414 H41G 0.9900
C414 H41H 0.9900
C411 C410 1.510(8)
C411 H41I 0.9900
C411 H41J 0.9900
C408 H40G 0.9900
C408 H40H 0.9900
C32 C36 1.492(8)
C403 C402 1.486(9)
C403 H40I 0.9900
C403 H40J 0.9900
C28 H28A 0.9800
C28 H28B 0.9800
C28 H28C 0.9800
C402 H40K 0.9900
C402 H40L 0.9900
C35 H35A 0.9800
C35 H35B 0.9800
C35 H35C 0.9800
C415 H41K 0.9900
C415 H41L 0.9900
C301 C302 1.368(9)
C301 H301 0.9500
C405 C404 1.496(9)
C405 H40M 0.9900
C405 H40N 0.9900
C406 H40O 0.9900
C406 H40P 0.9900
C26 H26A 0.9800
C26 H26B 0.9800
C26 H26C 0.9800
C102 H102 0.9500
C302 H302 0.9500
C37 H37A 0.9800
C37 H37B 0.9800
C37 H37C 0.9800
C416 H41M 0.9900
C416 H41N 0.9900
C404 H40Q 0.9900
C404 H40R 0.9900
C401 H40S 0.9900
C401 H40T 0.9900
C410 H41O 0.9900
C410 H41P 0.9900
C44 H44A 0.9800
C44 H44B 0.9800
C44 H44C 0.9800
C36 H36A 0.9800
C36 H36B 0.9800
C36 H36C 0.9800
B1 H1 1.0000
